data_2202337
loop_
_publ_author_name
'Ferguson, George'
'Lalor, Fergus J.'
'O'Neill, S. A.'

_publ_section_title
;Tetraethylammonium
 dicarbonyl(dicyanomethylene)[tris(3,5-dimethyl-1-pyrazolyl)hydroborato]molybdenum(0)
;
_journal_issue 8
_journal_name_full 'Acta Crystallographica Section E'
_journal_page_first m644
_journal_page_last m646
_journal_paper_doi 10.1107/S1600536803015794
_journal_volume 59
_journal_year 2003
_chemical_formula_iupac '(C8 H20 N) [Mo (C15 H22 B N6) (C3 N2) (C1 O1)2]'
_chemical_formula_moiety 'C8 H20 N 1+, C20 H22 B Mo N8 O2 1-'
_chemical_formula_sum 'C28 H42 B Mo N9 O2'
_chemical_formula_weight 643.46
_chemical_name_systematic
;
Tetraethylammonium dicarbonyl(dicyanomethylene)[tris(3,5-dimethyl-1-
pyrazolyl)hydroborato]molybdenum(0)
;
_space_group_IT_number 15
_symmetry_cell_setting monoclinic
_symmetry_space_group_name_Hall '-C 2yc'
_symmetry_space_group_name_H-M 'C 1 2/c 1'
_atom_sites_solution_hydrogens geom
_atom_sites_solution_primary heavy
_atom_sites_solution_secondary difmap
_cell_angle_alpha 90.00
_cell_angle_beta 109.989(8)
_cell_angle_gamma 90.00
_cell_formula_units_Z 8
_cell_length_a 40.153(3)
_cell_length_b 8.113(2)
_cell_length_c 20.161(3)
_cell_measurement_reflns_used 25
_cell_measurement_temperature 294.0(10)
_cell_measurement_theta_max 15.20
_cell_measurement_theta_min 9.60
_cell_volume 6172.0(19)
_computing_cell_refinement 'SET4 and CELDIM in CAD-4-PC Software'
_computing_data_collection 'CAD-4-PC Software (Enraf-Nonius, 1992)'
_computing_data_reduction 'DATRD2 in NRCVAX96 (Gabe et al., 1989)'
_computing_molecular_graphics 'ORTEPII (Johnson, 1976) and PLATON (Spek, 2003)'
_computing_publication_material SHELXL97
_computing_structure_refinement 'SHELXL97 (Sheldrick, 1997)'
_computing_structure_solution 'NRCVAX96 via Patterson heavy-atom method'
_diffrn_ambient_temperature 294.0(10)
_diffrn_measured_fraction_theta_full 1.00
_diffrn_measured_fraction_theta_max 1.00
_diffrn_measurement_device 'Enraf-Nonius CAD-4'
_diffrn_measurement_method \q/2\q
_diffrn_radiation_monochromator graphite
_diffrn_radiation_source 'X-ray tube'
_diffrn_radiation_type 'Molybdenum K\a'
_diffrn_radiation_wavelength 0.7107
_diffrn_reflns_av_R_equivalents 0.013
_diffrn_reflns_av_sigmaI/netI 0.0635
_diffrn_reflns_limit_h_max 48
_diffrn_reflns_limit_h_min -50
_diffrn_reflns_limit_k_max 10
_diffrn_reflns_limit_k_min 0
_diffrn_reflns_limit_l_max 25
_diffrn_reflns_limit_l_min 0
_diffrn_reflns_number 6846
_diffrn_reflns_theta_full 26.99
_diffrn_reflns_theta_max 26.99
_diffrn_reflns_theta_min 2.15
_diffrn_standards_decay_% 0
_diffrn_standards_interval_time 120
_diffrn_standards_number 3
_exptl_absorpt_coefficient_mu 0.466
_exptl_absorpt_correction_T_max 0.9626
_exptl_absorpt_correction_T_min 0.8910
_exptl_absorpt_correction_type '\y scan'
_exptl_absorpt_process_details '(North et al., 1968)'
_exptl_crystal_colour green
_exptl_crystal_density_diffrn 1.385
_exptl_crystal_density_method 'not measured'
_exptl_crystal_description plate
_exptl_crystal_F_000 2688
_exptl_crystal_size_max 0.40
_exptl_crystal_size_mid 0.28
_exptl_crystal_size_min 0.08
_refine_diff_density_max 0.388
_refine_diff_density_min -0.417
_refine_ls_extinction_method none
_refine_ls_goodness_of_fit_ref 0.957
_refine_ls_hydrogen_treatment constr
_refine_ls_matrix_type full
_refine_ls_number_parameters 380
_refine_ls_number_reflns 6761
_refine_ls_number_restraints 0
_refine_ls_restrained_S_all 0.957
_refine_ls_R_factor_all 0.0801
_refine_ls_R_factor_gt 0.0385
_refine_ls_shift/su_max 0.001
_refine_ls_shift/su_mean 0.000
_refine_ls_structure_factor_coef Fsqd
_refine_ls_weighting_details 'calc w = 1/[\s^2^(Fo^2^)+(0.0458P)^2^] where P = (Fo^2^+2Fc^2^)/3'
_refine_ls_weighting_scheme calc
_refine_ls_wR_factor_gt 0.0827
_refine_ls_wR_factor_ref 0.0910
_reflns_number_gt 4379
_reflns_number_total 6761
_reflns_threshold_expression I>2\s(I)
_cod_data_source_file bt6306.cif
_cod_data_source_block 1
_cod_original_cell_volume 6172.0(18)
_cod_original_sg_symbol_H-M 'C 2/c'
_cod_database_code 2202337
_cod_database_fobs_code 2202337

loop_
_symmetry_equiv_pos_as_xyz
'x, y, z'
'-x, y, -z+1/2'
'x+1/2, y+1/2, z'
'-x+1/2, y+1/2, -z+1/2'
'-x, -y, -z'
'x, -y, z-1/2'
'-x+1/2, -y+1/2, -z'
'x+1/2, -y+1/2, z-1/2'

loop_
_atom_site_label
_atom_site_fract_x
_atom_site_fract_y
_atom_site_fract_z
_atom_site_U_iso_or_equiv
_atom_site_adp_type
_atom_site_calc_flag
_atom_site_refinement_flags
_atom_site_occupancy
_atom_site_disorder_assembly
_atom_site_disorder_group
_atom_site_type_symbol
Mo1 0.358557(6) 0.17635(3) 0.320422(12) 0.02968(8) Uani d . 1 . . Mo
O1 0.34972(7) 0.3246(4) 0.44869(11) 0.0602(7) Uani d . 1 . . O
O2 0.37920(7) -0.0763(3) 0.43723(12) 0.0574(7) Uani d . 1 . . O
N11 0.33736(7) 0.3799(3) 0.24569(12) 0.0356(6) Uani d . 1 . . N
N12 0.31938(6) 0.3427(4) 0.17908(12) 0.0377(6) Uani d . 1 . . N
N21 0.36922(7) 0.0483(3) 0.23396(13) 0.0382(6) Uani d . 1 . . N
N22 0.34514(7) 0.0655(3) 0.16950(12) 0.0391(6) Uani d . 1 . . N
N31 0.30455(6) 0.0766(3) 0.26795(12) 0.0346(6) Uani d . 1 . . N
N32 0.29019(6) 0.0831(3) 0.19871(12) 0.0374(6) Uani d . 1 . . N
N4 0.43847(10) 0.3891(7) 0.27592(19) 0.1009(16) Uani d . 1 . . N
N5 0.44759(9) 0.2422(5) 0.47857(16) 0.0668(10) Uani d . 1 . . N
N6 0.44955(6) 0.3337(4) 0.08250(13) 0.0433(6) Uani d . 1 . . N
B1 0.31107(10) 0.1629(5) 0.15768(16) 0.0405(9) Uani d . 1 . . B
H1 0.2969 0.1589 0.1073 0.049 Uiso calc R 1 . . H
C1 0.35118(8) 0.2752(4) 0.39828(16) 0.0368(7) Uani d . 1 . . C
C2 0.37173(8) 0.0091(4) 0.39057(15) 0.0383(7) Uani d . 1 . . C
C3 0.40858(8) 0.2643(4) 0.35400(15) 0.0386(7) Uani d . 1 . . C
C4 0.42592(9) 0.3344(6) 0.31163(18) 0.0591(10) Uani d . 1 . . C
C5 0.43110(8) 0.2555(5) 0.42307(18) 0.0442(8) Uani d . 1 . . C
C13 0.30931(9) 0.4846(5) 0.14415(17) 0.0452(8) Uani d . 1 . . C
C14 0.32054(10) 0.6120(5) 0.18795(19) 0.0531(9) Uani d . 1 . . C
H14 0.3172 0.7237 0.1773 0.064 Uiso calc R 1 . . H
C15 0.33767(9) 0.5432(4) 0.25062(17) 0.0427(8) Uani d . 1 . . C
C16 0.29008(10) 0.4878(6) 0.06957(17) 0.0666(12) Uani d . 1 . . C
H16A 0.2852 0.6000 0.0542 0.100 Uiso calc R 1 . . H
H16B 0.2682 0.4290 0.0598 0.100 Uiso calc R 1 . . H
H16C 0.3040 0.4366 0.0450 0.100 Uiso calc R 1 . . H
C17 0.35373(11) 0.6300(5) 0.31612(19) 0.0643(11) Uani d . 1 . . C
H17A 0.3521 0.7466 0.3075 0.096 Uiso calc R 1 . . H
H17B 0.3782 0.5988 0.3363 0.096 Uiso calc R 1 . . H
H17C 0.3416 0.6023 0.3482 0.096 Uiso calc R 1 . . H
C23 0.35653(11) -0.0209(5) 0.12611(18) 0.0517(9) Uani d . 1 . . C
C24 0.38756(11) -0.0941(5) 0.1621(2) 0.0567(10) Uani d . 1 . . C
H24 0.4011 -0.1612 0.1438 0.068 Uiso calc R 1 . . H
C25 0.39486(9) -0.0505(4) 0.22925(19) 0.0467(8) Uani d . 1 . . C
C26 0.33562(13) -0.0286(6) 0.05210(18) 0.0821(15) Uani d . 1 . . C
H26A 0.3475 -0.0962 0.0281 0.123 Uiso calc R 1 . . H
H26B 0.3326 0.0805 0.0325 0.123 Uiso calc R 1 . . H
H26C 0.3128 -0.0752 0.0465 0.123 Uiso calc R 1 . . H
C27 0.42546(10) -0.1034(6) 0.2889(2) 0.0679(12) Uani d . 1 . . C
H27A 0.4211 -0.0827 0.3321 0.102 Uiso calc R 1 . . H
H27B 0.4461 -0.0432 0.2889 0.102 Uiso calc R 1 . . H
H27C 0.4293 -0.2192 0.2849 0.102 Uiso calc R 1 . . H
C33 0.25857(9) 0.0080(5) 0.17815(17) 0.0481(9) Uani d . 1 . . C
C34 0.25159(9) -0.0468(5) 0.23328(18) 0.0545(10) Uani d . 1 . . C
H34 0.2316 -0.1032 0.2343 0.065 Uiso calc R 1 . . H
C35 0.28068(8) -0.0013(4) 0.28848(17) 0.0418(8) Uani d . 1 . . C
C36 0.23614(11) -0.0101(7) 0.10529(19) 0.0790(14) Uani d . 1 . . C
H36A 0.2492 -0.0633 0.0793 0.118 Uiso calc R 1 . . H
H36B 0.2285 0.0966 0.0853 0.118 Uiso calc R 1 . . H
H36C 0.2159 -0.0758 0.1028 0.118 Uiso calc R 1 . . H
C37 0.28574(10) -0.0313(6) 0.36034(18) 0.0620(11) Uani d . 1 . . C
H37A 0.2641 -0.0721 0.3646 0.093 Uiso calc R 1 . . H
H37B 0.2924 0.0695 0.3865 0.093 Uiso calc R 1 . . H
H37C 0.3042 -0.1115 0.3787 0.093 Uiso calc R 1 . . H
C61 0.41331(9) 0.4083(5) 0.04920(19) 0.0562(10) Uani d . 1 . . C
H61A 0.4163 0.5207 0.0359 0.067 Uiso calc R 1 . . H
H61B 0.4013 0.3483 0.0060 0.067 Uiso calc R 1 . . H
C62 0.38977(11) 0.4118(7) 0.0917(2) 0.0791(14) Uani d . 1 . . C
H62A 0.3679 0.4647 0.0653 0.119 Uiso calc R 1 . . H
H62B 0.4011 0.4718 0.1346 0.119 Uiso calc R 1 . . H
H62C 0.3851 0.3011 0.1029 0.119 Uiso calc R 1 . . H
C63 0.44504(11) 0.1541(5) 0.0947(2) 0.0715(12) Uani d . 1 . . C
H63A 0.4306 0.1047 0.0503 0.086 Uiso calc R 1 . . H
H63B 0.4322 0.1436 0.1274 0.086 Uiso calc R 1 . . H
C64 0.47940(14) 0.0577(6) 0.1235(3) 0.114(2) Uani d . 1 . . C
H64A 0.4743 -0.0538 0.1327 0.171 Uiso calc R 1 . . H
H64B 0.4943 0.1078 0.1665 0.171 Uiso calc R 1 . . H
H64C 0.4913 0.0581 0.0895 0.171 Uiso calc R 1 . . H
C65 0.46916(10) 0.4157(5) 0.14930(18) 0.0576(10) Uani d . 1 . . C
H65A 0.4928 0.3688 0.1669 0.069 Uiso calc R 1 . . H
H65B 0.4577 0.3890 0.1831 0.069 Uiso calc R 1 . . H
C66 0.47276(13) 0.5990(6) 0.1478(2) 0.0785(14) Uani d . 1 . . C
H66A 0.4842 0.6390 0.1949 0.118 Uiso calc R 1 . . H
H66B 0.4497 0.6479 0.1284 0.118 Uiso calc R 1 . . H
H66C 0.4867 0.6277 0.1191 0.118 Uiso calc R 1 . . H
C67 0.47131(9) 0.3605(5) 0.03700(19) 0.0576(11) Uani d . 1 . . C
H67A 0.4724 0.4776 0.0284 0.069 Uiso calc R 1 . . H
H67B 0.4953 0.3225 0.0617 0.069 Uiso calc R 1 . . H
C68 0.45733(12) 0.2749(7) -0.0304(2) 0.0906(17) Uani d . 1 . . C
H68A 0.4727 0.2935 -0.0571 0.136 Uiso calc R 1 . . H
H68B 0.4341 0.3160 -0.0562 0.136 Uiso calc R 1 . . H
H68C 0.4560 0.1589 -0.0222 0.136 Uiso calc R 1 . . H

loop_
_atom_site_aniso_label
_atom_site_aniso_U_11
_atom_site_aniso_U_22
_atom_site_aniso_U_33
_atom_site_aniso_U_12
_atom_site_aniso_U_13
_atom_site_aniso_U_23
Mo1 0.03031(12) 0.03440(14) 0.02363(11) -0.00140(14) 0.00831(8) -0.00083(14)
O1 0.0826(18) 0.0687(18) 0.0358(12) 0.0135(16) 0.0287(12) -0.0046(14)
O2 0.0735(17) 0.0539(17) 0.0407(13) 0.0115(14) 0.0143(12) 0.0144(13)
N11 0.0405(14) 0.0369(16) 0.0271(12) -0.0026(12) 0.0086(11) 0.0009(11)
N12 0.0415(14) 0.0431(17) 0.0253(11) -0.0019(13) 0.0073(10) 0.0042(12)
N21 0.0397(14) 0.0441(17) 0.0337(13) -0.0008(13) 0.0163(11) -0.0054(12)
N22 0.0504(16) 0.0420(17) 0.0289(13) -0.0075(13) 0.0190(12) -0.0083(12)
N31 0.0342(13) 0.0413(16) 0.0287(12) -0.0042(12) 0.0112(10) -0.0002(11)
N32 0.0350(14) 0.0473(17) 0.0278(12) -0.0068(13) 0.0081(10) -0.0034(12)
N4 0.071(2) 0.185(5) 0.055(2) -0.035(3) 0.0309(19) 0.010(3)
N5 0.0552(19) 0.095(3) 0.0391(17) -0.0068(19) 0.0016(15) -0.0095(17)
N6 0.0355(13) 0.0501(18) 0.0433(14) -0.0016(14) 0.0121(11) 0.0040(15)
B1 0.0454(19) 0.053(2) 0.0206(14) -0.009(2) 0.0074(13) -0.0031(18)
C1 0.0365(16) 0.040(2) 0.0327(16) 0.0016(14) 0.0099(13) 0.0032(14)
C2 0.0432(17) 0.0396(19) 0.0294(15) 0.0001(16) 0.0092(13) -0.0021(15)
C3 0.0350(16) 0.051(2) 0.0302(15) -0.0059(15) 0.0114(13) -0.0062(14)
C4 0.0402(18) 0.096(3) 0.0406(18) -0.012(2) 0.0129(15) -0.007(2)
C5 0.0373(17) 0.053(2) 0.0415(19) -0.0044(16) 0.0122(15) -0.0095(16)
C13 0.0447(19) 0.054(2) 0.0363(17) 0.0016(18) 0.0134(14) 0.0143(17)
C14 0.063(2) 0.042(2) 0.053(2) 0.0040(19) 0.0175(18) 0.0164(18)
C15 0.052(2) 0.035(2) 0.0423(18) -0.0017(16) 0.0172(15) 0.0032(15)
C16 0.067(2) 0.087(3) 0.0397(19) 0.009(2) 0.0106(18) 0.025(2)
C17 0.093(3) 0.039(2) 0.055(2) -0.013(2) 0.017(2) -0.0105(19)
C23 0.074(3) 0.049(2) 0.0436(19) -0.013(2) 0.0360(19) -0.0097(17)
C24 0.070(3) 0.052(2) 0.066(2) -0.004(2) 0.046(2) -0.019(2)
C25 0.047(2) 0.044(2) 0.057(2) -0.0051(17) 0.0288(17) -0.0077(17)
C26 0.120(4) 0.098(4) 0.038(2) -0.013(3) 0.039(2) -0.026(2)
C27 0.053(2) 0.074(3) 0.078(3) 0.018(2) 0.023(2) -0.004(2)
C33 0.0425(19) 0.055(2) 0.0411(18) -0.0170(18) 0.0066(15) -0.0077(17)
C34 0.0416(19) 0.064(3) 0.056(2) -0.0181(19) 0.0144(17) -0.0032(19)
C35 0.0405(17) 0.047(2) 0.0426(17) -0.0049(16) 0.0202(14) 0.0012(16)
C36 0.064(3) 0.110(4) 0.050(2) -0.034(3) 0.003(2) -0.016(3)
C37 0.059(2) 0.087(3) 0.048(2) -0.018(2) 0.0273(18) 0.010(2)
C61 0.0376(18) 0.070(3) 0.057(2) 0.0035(19) 0.0109(16) 0.012(2)
C62 0.051(2) 0.103(4) 0.093(3) 0.011(3) 0.038(2) 0.017(3)
C63 0.063(3) 0.055(3) 0.093(3) -0.003(2) 0.023(2) 0.014(2)
C64 0.100(4) 0.061(3) 0.154(6) 0.016(3) 0.009(4) 0.018(4)
C65 0.060(2) 0.071(3) 0.0375(18) -0.003(2) 0.0116(17) 0.0023(19)
C66 0.099(4) 0.074(3) 0.060(3) -0.013(3) 0.025(2) -0.022(2)
C67 0.050(2) 0.075(3) 0.055(2) -0.010(2) 0.0268(17) -0.012(2)
C68 0.083(3) 0.136(5) 0.066(3) -0.034(3) 0.043(2) -0.039(3)

loop_
_atom_type_symbol
_atom_type_description
_atom_type_scat_dispersion_real
_atom_type_scat_dispersion_imag
_atom_type_scat_source
C C 0.0033 0.0016 'International Tables Vol C Tables 4.2.6.8 and 6.1.1.4'
H H 0.0000 0.0000 'International Tables Vol C Tables 4.2.6.8 and 6.1.1.4'
B B 0.0013 0.0007 'International Tables Vol C Tables 4.2.6.8 and 6.1.1.4'
Mo Mo -1.6832 0.6857 'International Tables Vol C Tables 4.2.6.8 and 6.1.1.4'
N N 0.0061 0.0033 'International Tables Vol C Tables 4.2.6.8 and 6.1.1.4'
O O 0.0106 0.0060 'International Tables Vol C Tables 4.2.6.8 and 6.1.1.4'

loop_
_geom_angle_atom_site_label_1
_geom_angle_atom_site_label_2
_geom_angle_atom_site_label_3
_geom_angle
C1 Mo1 C2 76.44(13)
C1 Mo1 C3 89.53(13)
C2 Mo1 C3 90.62(14)
C1 Mo1 N21 176.27(12)
C2 Mo1 N21 99.97(12)
C3 Mo1 N21 89.54(11)
C1 Mo1 N11 96.74(12)
C2 Mo1 N11 171.68(11)
C3 Mo1 N11 94.12(12)
N21 Mo1 N11 86.92(10)
C1 Mo1 N31 98.46(11)
C2 Mo1 N31 94.17(11)
C3 Mo1 N31 171.46(10)
N21 Mo1 N31 82.69(9)
N11 Mo1 N31 82.00(9)
N12 N11 C15 106.9(3)
N12 N11 Mo1 118.2(2)
C15 N11 Mo1 134.9(2)
N11 N12 C13 107.4(3)
N11 N12 B1 119.7(2)
C13 N12 B1 132.6(3)
C25 N21 N22 108.3(3)
C25 N21 Mo1 134.9(2)
N22 N21 Mo1 116.79(19)
C23 N22 N21 106.9(3)
C23 N22 B1 131.8(3)
N21 N22 B1 121.2(2)
N32 N31 C35 104.4(2)
N32 N31 Mo1 119.60(18)
C35 N31 Mo1 135.9(2)
N31 N32 C33 109.6(3)
N31 N32 B1 118.3(2)
C33 N32 B1 132.1(3)
C65 N6 C67 104.9(3)
C65 N6 C63 110.4(3)
C67 N6 C63 111.9(3)
C65 N6 C61 111.1(3)
C67 N6 C61 110.4(3)
C63 N6 C61 108.2(3)
N32 B1 N12 111.3(3)
N32 B1 N22 109.2(3)
N12 B1 N22 110.7(3)
N32 B1 H1 108.5
N12 B1 H1 108.5
N22 B1 H1 108.5
O1 C1 Mo1 172.8(3)
O2 C2 Mo1 172.1(3)
C5 C3 C4 110.3(3)
C5 C3 Mo1 123.7(2)
C4 C3 Mo1 125.9(2)
N4 C4 C3 177.3(4)
N5 C5 C3 175.8(4)
C14 C13 N12 110.2(3)
C14 C13 C16 128.1(4)
N12 C13 C16 121.6(4)
C13 C14 C15 104.5(3)
C13 C14 H14 127.8
C15 C14 H14 127.8
N11 C15 C14 110.9(3)
N11 C15 C17 123.1(3)
C14 C15 C17 126.0(3)
C13 C16 H16A 109.5
C13 C16 H16B 109.5
H16A C16 H16B 109.5
C13 C16 H16C 109.5
H16A C16 H16C 109.5
H16B C16 H16C 109.5
C15 C17 H17A 109.5
C15 C17 H17B 109.5
H17A C17 H17B 109.5
C15 C17 H17C 109.5
H17A C17 H17C 109.5
H17B C17 H17C 109.5
N22 C23 C24 110.1(3)
N22 C23 C26 119.9(4)
C24 C23 C26 130.0(4)
C25 C24 C23 105.8(3)
C25 C24 H24 127.1
C23 C24 H24 127.1
C24 C25 N21 109.0(3)
C24 C25 C27 126.2(4)
N21 C25 C27 124.8(3)
C23 C26 H26A 109.5
C23 C26 H26B 109.5
H26A C26 H26B 109.5
C23 C26 H26C 109.5
H26A C26 H26C 109.5
H26B C26 H26C 109.5
C25 C27 H27A 109.5
C25 C27 H27B 109.5
H27A C27 H27B 109.5
C25 C27 H27C 109.5
H27A C27 H27C 109.5
H27B C27 H27C 109.5
C34 C33 N32 110.2(3)
C34 C33 C36 125.9(3)
N32 C33 C36 123.8(3)
C33 C34 C35 103.2(3)
C33 C34 H34 128.4
C35 C34 H34 128.4
N31 C35 C34 112.6(3)
N31 C35 C37 122.4(3)
C34 C35 C37 125.0(3)
C33 C36 H36A 109.5
C33 C36 H36B 109.5
H36A C36 H36B 109.5
C33 C36 H36C 109.5
H36A C36 H36C 109.5
H36B C36 H36C 109.5
C35 C37 H37A 109.5
C35 C37 H37B 109.5
H37A C37 H37B 109.5
C35 C37 H37C 109.5
H37A C37 H37C 109.5
H37B C37 H37C 109.5
C62 C61 N6 117.5(3)
C62 C61 H61A 107.9
N6 C61 H61A 107.9
C62 C61 H61B 107.9
N6 C61 H61B 107.9
H61A C61 H61B 107.2
C61 C62 H62A 109.5
C61 C62 H62B 109.5
H62A C62 H62B 109.5
C61 C62 H62C 109.5
H62A C62 H62C 109.5
H62B C62 H62C 109.5
N6 C63 C64 114.8(4)
N6 C63 H63A 108.6
C64 C63 H63A 108.6
N6 C63 H63B 108.6
C64 C63 H63B 108.6
H63A C63 H63B 107.6
C63 C64 H64A 109.5
C63 C64 H64B 109.5
H64A C64 H64B 109.5
C63 C64 H64C 109.5
H64A C64 H64C 109.5
H64B C64 H64C 109.5
N6 C65 C66 117.2(3)
N6 C65 H65A 108.0
C66 C65 H65A 108.0
N6 C65 H65B 108.0
C66 C65 H65B 108.0
H65A C65 H65B 107.2
C65 C66 H66A 109.5
C65 C66 H66B 109.5
H66A C66 H66B 109.5
C65 C66 H66C 109.5
H66A C66 H66C 109.5
H66B C66 H66C 109.5
C68 C67 N6 112.7(3)
C68 C67 H67A 109.0
N6 C67 H67A 109.0
C68 C67 H67B 109.0
N6 C67 H67B 109.0
H67A C67 H67B 107.8
C67 C68 H68A 109.5
C67 C68 H68B 109.5
H68A C68 H68B 109.5
C67 C68 H68C 109.5
H68A C68 H68C 109.5
H68B C68 H68C 109.5

loop_
_geom_bond_atom_site_label_1
_geom_bond_atom_site_label_2
_geom_bond_site_symmetry_2
_geom_bond_distance
_geom_bond_publ_flag
Mo1 C1 . 1.874(3) y
Mo1 C2 . 1.900(3) y
Mo1 C3 . 2.018(3) y
Mo1 N11 . 2.201(3) y
Mo1 N21 . 2.193(2) y
Mo1 N31 . 2.215(2) y
O1 C1 . 1.113(3) y
O2 C2 . 1.124(4) y
N11 N12 . 1.324(3) ?
N11 C15 . 1.328(4) ?
N12 C13 . 1.337(4) ?
N12 B1 . 1.526(5) ?
N21 C25 . 1.334(4) ?
N21 N22 . 1.336(3) ?
N22 C23 . 1.319(4) ?
N22 B1 . 1.526(5) ?
N31 N32 . 1.317(3) ?
N31 C35 . 1.327(4) ?
N32 C33 . 1.340(4) ?
N32 B1 . 1.510(4) ?
N4 C4 . 1.104(5) y
N5 C5 . 1.093(4) y
N6 C65 . 1.467(4) ?
N6 C67 . 1.483(4) ?
N6 C63 . 1.499(5) ?
N6 C61 . 1.506(4) ?
B1 H1 . 0.98 ?
C3 C5 . 1.379(4) y
C3 C4 . 1.394(5) y
C13 C14 . 1.334(5) ?
C13 C16 . 1.437(4) ?
C14 C15 . 1.337(4) ?
C14 H14 . 0.93 ?
C15 C17 . 1.440(5) ?
C16 H16A . 0.96 ?
C16 H16B . 0.96 ?
C16 H16C . 0.96 ?
C17 H17A . 0.96 ?
C17 H17B . 0.96 ?
C17 H17C . 0.96 ?
C23 C24 . 1.347(5) ?
C23 C26 . 1.442(5) ?
C24 C25 . 1.331(5) ?
C24 H24 . 0.93 ?
C25 C27 . 1.459(5) ?
C26 H26A . 0.96 ?
C26 H26B . 0.96 ?
C26 H26C . 0.96 ?
C27 H27A . 0.96 ?
C27 H27B . 0.96 ?
C27 H27C . 0.96 ?
C33 C34 . 1.313(5) ?
C33 C36 . 1.444(4) ?
C34 C35 . 1.360(4) ?
C34 H34 . 0.93 ?
C35 C37 . 1.413(4) ?
C36 H36A . 0.96 ?
C36 H36B . 0.96 ?
C36 H36C . 0.96 ?
C37 H37A . 0.96 ?
C37 H37B . 0.96 ?
C37 H37C . 0.96 ?
C61 C62 . 1.477(5) ?
C61 H61A . 0.97 ?
C61 H61B . 0.97 ?
C62 H62A . 0.96 ?
C62 H62B . 0.96 ?
C62 H62C . 0.96 ?
C63 C64 . 1.518(6) ?
C63 H63A . 0.97 ?
C63 H63B . 0.97 ?
C64 H64A . 0.96 ?
C64 H64B . 0.96 ?
C64 H64C . 0.96 ?
C65 C66 . 1.495(6) ?
C65 H65A . 0.97 ?
C65 H65B . 0.97 ?
C66 H66A . 0.96 ?
C66 H66B . 0.96 ?
C66 H66C . 0.96 ?
C67 C68 . 1.456(5) ?
C67 H67A . 0.97 ?
C67 H67B . 0.97 ?
C68 H68A . 0.96 ?
C68 H68B . 0.96 ?
C68 H68C . 0.96 ?

loop_
_geom_torsion_atom_site_label_1
_geom_torsion_atom_site_label_2
_geom_torsion_atom_site_label_3
_geom_torsion_atom_site_label_4
_geom_torsion
C1 Mo1 N11 N12 -143.6(2)
C3 Mo1 N11 N12 126.4(2)
N21 Mo1 N11 N12 37.1(2)
N31 Mo1 N11 N12 -45.9(2)
C1 Mo1 N11 C15 35.6(3)
C3 Mo1 N11 C15 -54.4(3)
N21 Mo1 N11 C15 -143.7(3)
N31 Mo1 N11 C15 133.3(3)
C15 N11 N12 C13 0.7(4)
Mo1 N11 N12 C13 -179.9(2)
C15 N11 N12 B1 -173.9(3)
Mo1 N11 N12 B1 5.5(4)
C2 Mo1 N21 C25 -41.3(3)
C3 Mo1 N21 C25 49.3(3)
N11 Mo1 N21 C25 143.4(3)
N31 Mo1 N21 C25 -134.3(3)
C2 Mo1 N21 N22 137.3(2)
C3 Mo1 N21 N22 -132.2(2)
N11 Mo1 N21 N22 -38.0(2)
N31 Mo1 N21 N22 44.3(2)
C25 N21 N22 C23 -0.8(4)
Mo1 N21 N22 C23 -179.7(2)
C25 N21 N22 B1 176.0(3)
Mo1 N21 N22 B1 -2.9(4)
C1 Mo1 N31 N32 140.2(2)
C2 Mo1 N31 N32 -142.9(2)
N21 Mo1 N31 N32 -43.4(2)
N11 Mo1 N31 N32 44.5(2)
C1 Mo1 N31 C35 -43.3(3)
C2 Mo1 N31 C35 33.6(3)
N21 Mo1 N31 C35 133.1(3)
N11 Mo1 N31 C35 -139.0(3)
C35 N31 N32 C33 -1.0(4)
Mo1 N31 N32 C33 176.5(2)
C35 N31 N32 B1 -178.9(3)
Mo1 N31 N32 B1 -1.4(4)
N31 N32 B1 N12 -60.2(4)
C33 N32 B1 N12 122.5(4)
N31 N32 B1 N22 62.3(4)
C33 N32 B1 N22 -115.1(4)
N11 N12 B1 N32 58.2(4)
C13 N12 B1 N32 -114.7(4)
N11 N12 B1 N22 -63.4(3)
C13 N12 B1 N22 123.7(3)
C23 N22 B1 N32 115.2(4)
N21 N22 B1 N32 -60.7(4)
C23 N22 B1 N12 -121.9(4)
N21 N22 B1 N12 62.2(4)
C1 Mo1 C3 C5 45.6(3)
C2 Mo1 C3 C5 -30.8(3)
N21 Mo1 C3 C5 -130.8(3)
N11 Mo1 C3 C5 142.3(3)
C1 Mo1 C3 C4 -137.7(4)
C2 Mo1 C3 C4 145.9(4)
N21 Mo1 C3 C4 45.9(4)
N11 Mo1 C3 C4 -40.9(4)
N11 N12 C13 C14 -0.3(4)
B1 N12 C13 C14 173.2(3)
N11 N12 C13 C16 178.0(3)
B1 N12 C13 C16 -8.4(5)
N12 C13 C14 C15 -0.1(4)
C16 C13 C14 C15 -178.4(4)
N12 N11 C15 C14 -0.8(4)
Mo1 N11 C15 C14 180.0(2)
N12 N11 C15 C17 177.6(3)
Mo1 N11 C15 C17 -1.7(6)
C13 C14 C15 N11 0.6(4)
C13 C14 C15 C17 -177.7(4)
N21 N22 C23 C24 0.3(4)
B1 N22 C23 C24 -176.0(3)
N21 N22 C23 C26 178.9(3)
B1 N22 C23 C26 2.6(6)
N22 C23 C24 C25 0.3(4)
C26 C23 C24 C25 -178.1(4)
C23 C24 C25 N21 -0.8(4)
C23 C24 C25 C27 178.2(4)
N22 N21 C25 C24 1.0(4)
Mo1 N21 C25 C24 179.6(3)
N22 N21 C25 C27 -178.0(4)
Mo1 N21 C25 C27 0.7(6)
N31 N32 C33 C34 0.7(4)
B1 N32 C33 C34 178.2(4)
N31 N32 C33 C36 -178.5(4)
B1 N32 C33 C36 -1.0(7)
N32 C33 C34 C35 -0.1(5)
C36 C33 C34 C35 179.1(4)
N32 N31 C35 C34 1.0(4)
Mo1 N31 C35 C34 -175.9(3)
N32 N31 C35 C37 -178.8(4)
Mo1 N31 C35 C37 4.3(6)
C33 C34 C35 N31 -0.6(5)
C33 C34 C35 C37 179.2(4)
C65 N6 C61 C62 -56.4(5)
C67 N6 C61 C62 -172.3(4)
C63 N6 C61 C62 64.9(5)
C65 N6 C63 C64 -62.3(5)
C67 N6 C63 C64 54.1(5)
C61 N6 C63 C64 176.0(4)
C67 N6 C65 C66 65.4(4)
C63 N6 C65 C66 -173.9(4)
C61 N6 C65 C66 -53.9(5)
C65 N6 C67 C68 175.2(4)
C63 N6 C67 C68 55.5(5)
C61 N6 C67 C68 -65.0(5)
